data_7033773
loop_
_publ_author_name
'Miyake, Ryosuke'
'Kuwata, Chika'
'Masumoto, Yui'

_publ_section_title
;
 Selective CO2 gas adsorption in the narrow crystalline cavities of
 flexible peptide metallo-macrocycles.
;
_journal_issue 7
_journal_name_full 'Dalton transactions (Cambridge, England : 2003)'
_journal_page_first 2993
_journal_page_last 2996
_journal_paper_doi 10.1039/c4dt03530e
_journal_volume 44
_journal_year 2015
_chemical_formula_sum 'C48 H117.71 B8 F32 N28 Ni4 O17.35'
_chemical_formula_weight 2294.40
_space_group_crystal_system tetragonal
_space_group_IT_number 82
_space_group_name_Hall 'I -4'
_space_group_name_H-M_alt 'I -4'
_symmetry_space_group_name_Hall 'I -4'
_symmetry_space_group_name_H-M 'I -4'
_atom_sites_solution_hydrogens geom
_audit_update_record
;
2014-11-10 deposited with the CCDC.
2015-01-12 downloaded from the CCDC.
;
_cell_angle_alpha 90
_cell_angle_beta 90
_cell_angle_gamma 90
_cell_formula_units_Z 2
_cell_length_a 15.754(2)
_cell_length_b 15.754(2)
_cell_length_c 19.585(3)
_cell_measurement_reflns_used 8071
_cell_measurement_temperature 223
_cell_measurement_theta_max 30.0780
_cell_measurement_theta_min 2.5858
_cell_volume 4860.8(11)
_computing_cell_refinement 'SAINT V8.34A (Bruker AXS Inc., 2013)'
_computing_data_collection 'Bruker SMART APEXII ULTRA'
_computing_data_reduction 'SAINT V8.34A (Bruker AXS Inc., 2013)'
_computing_molecular_graphics 'XSHELL V6.3.1 (Bruker AXS)'
_computing_structure_refinement 'SHELXL-2014 (Sheldrick, 2014)'
_diffrn_ambient_temperature 223
_diffrn_detector_area_resol_mean 8.3333
_diffrn_measured_fraction_theta_full 0.992
_diffrn_measured_fraction_theta_max 0.992
_diffrn_measurement_device_type 'Bruker D8 goniometer'
_diffrn_measurement_method 'omega scans'
_diffrn_radiation_monochromator 'multilayered conforcal mirror'
_diffrn_radiation_type MoK\a
_diffrn_radiation_wavelength 0.71073
_diffrn_reflns_av_R_equivalents 0.0595
_diffrn_reflns_av_unetI/netI 0.0720
_diffrn_reflns_limit_h_max 22
_diffrn_reflns_limit_h_min -19
_diffrn_reflns_limit_k_max 21
_diffrn_reflns_limit_k_min -19
_diffrn_reflns_limit_l_max 17
_diffrn_reflns_limit_l_min -27
_diffrn_reflns_number 17913
_diffrn_reflns_theta_full 30.18
_diffrn_reflns_theta_max 30.18
_diffrn_reflns_theta_min 1.66
_diffrn_source 'rotating-anode X-ray tube'
_diffrn_source_type 'Bruker Tourbo X-ray Source'
_exptl_absorpt_coefficient_mu 0.894
_exptl_absorpt_correction_T_max 0.90
_exptl_absorpt_correction_T_min 0.44
_exptl_absorpt_correction_type multi-scan
_exptl_absorpt_process_details 'SADABS V2014/2 (Bruker AXS Inc.)'
_exptl_crystal_colour purple
_exptl_crystal_density_diffrn 1.568
_exptl_crystal_density_method 'not measured'
_exptl_crystal_description prismatic
_exptl_crystal_F_000 2361
_exptl_crystal_size_max 0.220
_exptl_crystal_size_mid 0.120
_exptl_crystal_size_min 0.120
_refine_diff_density_max 0.932
_refine_diff_density_min -0.466
_refine_ls_abs_structure_details
;
Flack x determined using 2364 quotients [(I+)-(I-)]/[(I+)+(I-)]
(Parsons, Flack and Wagner, Acta Cryst. B69 (2013) 249-259).
;
_refine_ls_abs_structure_Flack 0.101(11)
_refine_ls_extinction_method none
_refine_ls_goodness_of_fit_ref 1.043
_refine_ls_hydrogen_treatment constr
_refine_ls_matrix_type full
_refine_ls_number_parameters 354
_refine_ls_number_reflns 7017
_refine_ls_number_restraints 196
_refine_ls_restrained_S_all 1.102
_refine_ls_R_factor_all 0.0754
_refine_ls_R_factor_gt 0.0620
_refine_ls_shift/su_max 0.001
_refine_ls_shift/su_mean 0.000
_refine_ls_structure_factor_coef Fsqd
_refine_ls_weighting_details 'w=1/[\s^2^(Fo^2^)+(0.1099P)^2^] where P=(Fo^2^+2Fc^2^)/3'
_refine_ls_weighting_scheme calc
_refine_ls_wR_factor_gt 0.1646
_refine_ls_wR_factor_ref 0.1742
_reflns_number_gt 5781
_reflns_number_total 7017
_reflns_threshold_expression 'I > 2\s(I)'
_cod_data_source_file c4dt03530e2.cif
_cod_data_source_block I-4_BF4_-50
_cod_depositor_comments 'Adding full bibliography for 7033773--7033774.cif.'
_cod_original_cell_volume 4860.8(16)
_cod_database_code 7033773

loop_
_space_group_symop_operation_xyz
'x, y, z'
'-x, -y, z'
'y, -x, -z'
'-y, x, -z'
'x+1/2, y+1/2, z+1/2'
'-x+1/2, -y+1/2, z+1/2'
'y+1/2, -x+1/2, -z+1/2'
'-y+1/2, x+1/2, -z+1/2'

loop_
_atom_site_type_symbol
_atom_site_label
_atom_site_fract_x
_atom_site_fract_y
_atom_site_fract_z
_atom_site_U_iso_or_equiv
_atom_site_adp_type
_atom_site_calc_flag
_atom_site_refinement_flags_adp
_atom_site_refinement_flags_occupancy
_atom_site_refinement_flags_posn
_atom_site_occupancy
_atom_site_disorder_assembly
_atom_site_disorder_group
C C1 0.7231(11) 1.0825(7) 0.8073(11) 0.158(10) Uani d . . . 1.0 . .
H H1A 0.7531 1.132 0.7906 0.237 Uiso calc U . R 1.0 . .
H H1B 0.6845 1.0993 0.8435 0.237 Uiso calc U . R 1.0 . .
H H1C 0.691 1.057 0.7703 0.237 Uiso calc U . R 1.0 . .
C C2 0.7868(7) 1.0181(5) 0.8350(6) 0.085(3) Uani d . . . 1.0 . .
C C3 0.8171(6) 0.9008(5) 0.9171(4) 0.069(2) Uani d . . . 1.0 . .
H H3A 0.8175 0.9082 0.9668 0.083 Uiso calc U . R 1.0 . .
H H3B 0.8753 0.9095 0.9007 0.083 Uiso calc U . R 1.0 . .
C C4 0.7904(5) 0.8093(4) 0.9008(4) 0.0514(16) Uani d . . . 1.0 . .
C C5 0.8527(5) 0.7524(5) 0.9404(4) 0.0585(18) Uani d . . . 1.0 . .
H H5A 0.9104 0.7741 0.9341 0.07 Uiso calc U . R 1.0 . .
H H5B 0.8393 0.7556 0.9892 0.07 Uiso calc U . R 1.0 . .
C C6 0.6976(5) 0.7950(4) 0.9233(4) 0.0538(17) Uani d . . . 1.0 . .
H H6A 0.6867 0.8286 0.9645 0.065 Uiso calc U . R 1.0 . .
H H6B 0.6598 0.816 0.8873 0.065 Uiso calc U . R 1.0 . .
C C7 0.7971(4) 0.7870(4) 0.8253(3) 0.0402(11) Uani d . . . 1.0 . .
C C8 0.8495(3) 0.8229(4) 0.7108(3) 0.0394(11) Uani d . . . 1.0 . .
H H8A 0.8298 0.8744 0.6877 0.047 Uiso calc U . R 1.0 . .
H H8B 0.8116 0.7764 0.6976 0.047 Uiso calc U . R 1.0 . .
C C9 0.9403(3) 0.8023(3) 0.6861(3) 0.0314(9) Uani d . . . 1.0 . .
C C10 1.0014(4) 0.8703(3) 0.7148(3) 0.0382(11) Uani d . . . 1.0 . .
H H10A 0.9738 0.9259 0.7117 0.046 Uiso calc U . R 1.0 . .
H H10B 1.0115 0.8585 0.7632 0.046 Uiso calc U . R 1.0 . .
C C11 0.9345(3) 0.8073(3) 0.6070(3) 0.0363(10) Uani d . . . 1.0 . .
H H11A 0.8848 0.7749 0.592 0.044 Uiso calc U . R 1.0 . .
H H11B 0.9253 0.8667 0.5939 0.044 Uiso calc U . R 1.0 . .
C C12 0.9713(3) 0.7147(3) 0.7067(3) 0.0337(10) Uani d . . . 1.0 . .
N N1 0.7627(6) 0.9654(4) 0.8871(5) 0.090(3) Uani d . . . 1.0 . .
H H1 0.7115 0.9709 0.9033 0.108 Uiso calc U . R 1.0 . .
N N2 0.8501(3) 0.6621(4) 0.9186(3) 0.0473(11) Uani d . . . 1.0 . .
H H2A 0.859 0.6293 0.9555 0.057 Uiso calc U . R 1.0 . .
H H2B 0.8934 0.653 0.8895 0.057 Uiso calc U . R 1.0 . .
N N3 0.6766(3) 0.7054(3) 0.9374(3) 0.0425(11) Uani d . . . 1.0 . .
H H3C 0.62 0.6984 0.9341 0.051 Uiso calc U . R 1.0 . .
H H3D 0.6919 0.6928 0.9805 0.051 Uiso calc U . R 1.0 . .
N N4 0.8435(3) 0.8356(3) 0.7846(3) 0.0418(10) Uani d . . . 1.0 . .
H H4 0.8718 0.8773 0.8028 0.05 Uiso calc U . R 1.0 . .
N N5 1.0838(3) 0.8748(3) 0.6796(2) 0.0371(9) Uani d . . . 1.0 . .
H H5C 1.124 0.8882 0.7104 0.045 Uiso calc U . R 1.0 . .
H H5D 1.0817 0.9172 0.6488 0.045 Uiso calc U . R 1.0 . .
N N6 1.0097(3) 0.7752(3) 0.5707(2) 0.0383(9) Uani d . . . 1.0 . .
H H6C 1.0206 0.8102 0.5354 0.046 Uiso calc U . R 1.0 . .
H H6D 0.997 0.724 0.5532 0.046 Uiso calc U . R 1.0 . .
N N7 0.9205(3) 0.6603(3) 0.7363(3) 0.0424(11) Uani d . . . 1.0 . .
H H7A 0.9391 0.6102 0.7476 0.051 Uiso calc U . R 1.0 . .
H H7B 0.8681 0.6741 0.7446 0.051 Uiso calc U . R 1.0 . .
Ni Ni1 0.73652(4) 0.62119(4) 0.87082(3) 0.03292(19) Uani d . . . 1.0 . .
O O1 0.8577(4) 1.0099(3) 0.8083(4) 0.0772(19) Uani d . . . 1.0 . .
O O2 0.7616(3) 0.7212(2) 0.8035(2) 0.0391(8) Uani d . . . 1.0 . .
O O3 1.0469(2) 0.6948(2) 0.6946(2) 0.0419(9) Uani d . . . 1.0 . .
B B1 1.0 0 0.5 0.040(2) Uani d T P S 1.0 . .
B B2 0.2876(5) 0.0520(6) 0.5970(5) 0.061(2) Uani d . . . 1.0 . .
F F1 0.9426(4) 0.0435(4) 0.5372(4) 0.106(3) Uani d . . . 1.0 . .
F F2 0.3174(5) 0.0571(5) 0.6613(4) 0.108(2) Uani d . . . 1.0 . .
F F3 0.2728(4) 0.1301(4) 0.5700(3) 0.0875(16) Uani d . . . 1.0 . .
F F4 0.3427(4) 0.0095(5) 0.5520(4) 0.103(2) Uani d . . . 1.0 . .
F F5 0.2127(3) 0.0071(4) 0.5983(4) 0.0919(19) Uani d . . . 1.0 . .
O O4SA 1.0 0.5 0.75 0.058(5) Uani d TU P S 0.65(3) A 1
B B3C 0.799(2) 0.613(2) 0.6181(17) 0.132(6) Uani d U P D 0.228(10) B 1
F F6C 0.873(3) 0.642(3) 0.578(2) 0.127(7) Uani d U P D 0.228(10) B 1
F F7C 0.752(3) 0.550(3) 0.579(2) 0.148(7) Uiso d U P D 0.228(10) B 1
F F8C 0.743(3) 0.652(3) 0.670(2) 0.150(10) Uiso d U P D 0.228(10) B 1
O O3SA 0.9086(11) 0.5060(10) 0.4482(10) 0.189(7) Uani d U . . 1.0 C 1
O O4SB 1.0 0.5 0.6886(16) 0.066(9) Uani d TU P S 0.35(3) A 2
F F6B 0.9157(11) 0.6010(11) 0.5822(9) 0.122(5) Uani d U P D 0.522(10) B 2
F F9B 0.8161(11) 0.5252(8) 0.6393(7) 0.160(4) Uani d U P D 0.75 B 2
B B3B 0.8322(12) 0.5736(12) 0.5816(8) 0.121(5) Uani d U P D 0.522(10) B 2
F F8B 0.7819(13) 0.6453(11) 0.5833(9) 0.145(5) Uani d U P D 0.522(10) B 2
F F7B 0.8194(10) 0.5283(8) 0.5217(6) 0.114(5) Uani d U P D 0.522(10) B 2

loop_
_atom_site_aniso_label
_atom_site_aniso_U_11
_atom_site_aniso_U_22
_atom_site_aniso_U_33
_atom_site_aniso_U_12
_atom_site_aniso_U_13
_atom_site_aniso_U_23
C1 0.164(15) 0.056(6) 0.25(2) 0.043(8) 0.138(16) 0.042(9)
C2 0.095(7) 0.032(3) 0.128(8) 0.005(4) 0.056(6) -0.003(4)
C3 0.089(6) 0.041(3) 0.078(5) -0.030(4) 0.037(4) -0.026(3)
C4 0.053(4) 0.036(3) 0.065(4) -0.020(3) 0.026(3) -0.014(3)
C5 0.065(4) 0.050(4) 0.061(4) -0.031(3) 0.013(3) -0.010(3)
C6 0.054(4) 0.033(3) 0.075(4) -0.005(3) 0.034(3) -0.014(3)
C7 0.035(3) 0.030(2) 0.056(3) 0.000(2) 0.013(2) 0.000(2)
C8 0.028(2) 0.032(2) 0.058(3) 0.007(2) 0.008(2) 0.009(2)
C9 0.028(2) 0.024(2) 0.042(2) 0.0022(17) 0.0036(18) 0.0076(17)
C10 0.037(3) 0.026(2) 0.052(3) -0.005(2) 0.008(2) -0.0006(19)
C11 0.028(2) 0.033(2) 0.048(2) 0.0036(19) -0.0024(19) 0.0091(19)
C12 0.029(2) 0.026(2) 0.046(2) -0.0019(19) -0.0008(18) 0.0090(18)
N1 0.106(6) 0.035(3) 0.130(7) -0.012(3) 0.078(6) -0.017(3)
N2 0.037(2) 0.046(3) 0.058(3) -0.007(2) 0.004(2) -0.002(2)
N3 0.040(2) 0.036(2) 0.052(2) -0.006(2) 0.019(2) -0.0108(19)
N4 0.038(2) 0.030(2) 0.058(3) -0.0033(19) 0.015(2) -0.0039(18)
N5 0.030(2) 0.031(2) 0.050(2) -0.0054(17) 0.0009(17) 0.0041(17)
N6 0.034(2) 0.035(2) 0.046(2) 0.0028(18) -0.0005(18) 0.0034(18)
N7 0.030(2) 0.031(2) 0.066(3) 0.0011(18) 0.0101(19) 0.016(2)
Ni1 0.0280(3) 0.0264(3) 0.0443(3) -0.0032(2) 0.0103(2) -0.0035(2)
O1 0.085(4) 0.031(2) 0.115(5) -0.012(2) 0.053(4) -0.008(3)
O2 0.037(2) 0.0291(17) 0.0511(19) -0.0060(15) 0.0123(16) -0.0028(14)
O3 0.0280(17) 0.0312(18) 0.067(2) 0.0053(15) 0.0034(16) 0.0225(17)
B1 0.036(4) 0.036(4) 0.047(6) 0 0 0
B2 0.040(4) 0.065(5) 0.078(5) -0.001(4) -0.017(3) -0.008(4)
F1 0.080(4) 0.103(4) 0.136(5) -0.031(3) 0.058(4) -0.075(4)
F2 0.129(6) 0.088(4) 0.106(4) -0.005(4) -0.064(4) 0.009(3)
F3 0.086(4) 0.083(4) 0.093(3) 0.005(3) 0.007(3) 0.023(3)
F4 0.056(3) 0.118(5) 0.136(5) 0.028(3) 0.002(3) -0.011(4)
F5 0.059(3) 0.077(3) 0.140(5) -0.026(3) 0.008(3) -0.032(3)
O4SA 0.043(5) 0.043(5) 0.088(15) 0 0 0
B3C 0.143(9) 0.122(9) 0.129(9) -0.001(8) -0.006(8) 0.015(8)
F6C 0.138(13) 0.118(13) 0.125(12) 0.000(12) -0.008(12) 0.019(12)
O3SA 0.173(13) 0.155(11) 0.238(14) 0.021(10) -0.069(12) -0.031(11)
O4SB 0.045(11) 0.045(11) 0.11(2) 0.008(9) 0 0
F6B 0.120(10) 0.091(9) 0.155(10) -0.024(8) -0.030(9) 0.004(8)
F9B 0.224(11) 0.126(8) 0.129(7) -0.010(8) -0.016(9) 0.017(7)
B3B 0.142(9) 0.105(8) 0.115(8) 0.002(8) -0.007(8) 0.029(7)
F8B 0.144(10) 0.145(10) 0.146(9) 0.023(9) 0.007(9) 0.031(9)
F7B 0.169(11) 0.084(7) 0.088(7) -0.022(8) -0.048(7) 0.022(6)

loop_
_atom_type_symbol
_atom_type_description
_atom_type_scat_dispersion_real
_atom_type_scat_dispersion_imag
_atom_type_scat_source
C C 0.0033 0.0016 'International Tables Vol C Tables 4.2.6.8 and 6.1.1.4'
H H 0.0000 0.0000 'International Tables Vol C Tables 4.2.6.8 and 6.1.1.4'
B B 0.0013 0.0007 'International Tables Vol C Tables 4.2.6.8 and 6.1.1.4'
N N 0.0061 0.0033 'International Tables Vol C Tables 4.2.6.8 and 6.1.1.4'
O O 0.0106 0.0060 'International Tables Vol C Tables 4.2.6.8 and 6.1.1.4'
F F 0.0171 0.0103 'International Tables Vol C Tables 4.2.6.8 and 6.1.1.4'
Ni Ni 0.3393 1.1124 'International Tables Vol C Tables 4.2.6.8 and 6.1.1.4'

loop_
_geom_angle_atom_site_label_1
_geom_angle_atom_site_label_2
_geom_angle_atom_site_label_3
_geom_angle_site_symmetry_1
_geom_angle_site_symmetry_3
_geom_angle
C2 C1 H1A . . 109.5
C2 C1 H1B . . 109.5
H1A C1 H1B . . 109.5
C2 C1 H1C . . 109.5
H1A C1 H1C . . 109.5
H1B C1 H1C . . 109.5
O1 C2 N1 . . 120.1(9)
O1 C2 C1 . . 120.7(9)
N1 C2 C1 . . 119.0(9)
N1 C3 C4 . . 114.3(8)
N1 C3 H3A . . 108.7
C4 C3 H3A . . 108.7
N1 C3 H3B . . 108.7
C4 C3 H3B . . 108.7
H3A C3 H3B . . 107.6
C7 C4 C3 . . 113.5(6)
C7 C4 C5 . . 108.1(5)
C3 C4 C5 . . 105.5(7)
C7 C4 C6 . . 107.9(6)
C3 C4 C6 . . 109.8(6)
C5 C4 C6 . . 112.1(6)
N2 C5 C4 . . 113.3(6)
N2 C5 H5A . . 108.9
C4 C5 H5A . . 108.9
N2 C5 H5B . . 108.9
C4 C5 H5B . . 108.9
H5A C5 H5B . . 107.7
N3 C6 C4 . . 113.9(5)
N3 C6 H6A . . 108.8
C4 C6 H6A . . 108.8
N3 C6 H6B . . 108.8
C4 C6 H6B . . 108.8
H6A C6 H6B . . 107.7
O2 C7 N4 . . 121.3(5)
O2 C7 C4 . . 119.4(5)
N4 C7 C4 . . 119.2(5)
N4 C8 C9 . . 113.5(5)
N4 C8 H8A . . 108.9
C9 C8 H8A . . 108.9
N4 C8 H8B . . 108.9
C9 C8 H8B . . 108.9
H8A C8 H8B . . 107.7
C12 C9 C8 . . 114.0(4)
C12 C9 C10 . . 109.4(4)
C8 C9 C10 . . 108.5(4)
C12 C9 C11 . . 109.3(4)
C8 C9 C11 . . 104.3(4)
C10 C9 C11 . . 111.3(4)
N5 C10 C9 . . 114.3(4)
N5 C10 H10A . . 108.7
C9 C10 H10A . . 108.7
N5 C10 H10B . . 108.7
C9 C10 H10B . . 108.7
H10A C10 H10B . . 107.6
N6 C11 C9 . . 114.6(4)
N6 C11 H11A . . 108.6
C9 C11 H11A . . 108.6
N6 C11 H11B . . 108.6
C9 C11 H11B . . 108.6
H11A C11 H11B . . 107.6
O3 C12 N7 . . 120.1(5)
O3 C12 C9 . . 118.9(4)
N7 C12 C9 . . 121.0(5)
C2 N1 C3 . . 124.2(8)
C2 N1 H1 . . 117.9
C3 N1 H1 . . 117.9
C5 N2 Ni1 . . 116.2(5)
C5 N2 H2A . . 108.2
Ni1 N2 H2A . . 108.2
C5 N2 H2B . . 108.2
Ni1 N2 H2B . . 108.2
H2A N2 H2B . . 107.4
C6 N3 Ni1 . . 112.9(3)
C6 N3 H3C . . 109.0
Ni1 N3 H3C . . 109.0
C6 N3 H3D . . 109.0
Ni1 N3 H3D . . 109.0
H3C N3 H3D . . 107.8
C7 N4 C8 . . 123.4(5)
C7 N4 H4 . . 118.3
C8 N4 H4 . . 118.3
C10 N5 Ni1 . 7_566 115.4(3)
C10 N5 H5C . . 108.4
Ni1 N5 H5C 7_566 . 108.4
C10 N5 H5D . . 108.4
Ni1 N5 H5D 7_566 . 108.4
H5C N5 H5D . . 107.5
C11 N6 Ni1 . 7_566 116.1(4)
C11 N6 H6C . . 108.3
Ni1 N6 H6C 7_566 . 108.3
C11 N6 H6D . . 108.3
Ni1 N6 H6D 7_566 . 108.3
H6C N6 H6D . . 107.4
C12 N7 H7A . . 120.0
C12 N7 H7B . . 120.0
H7A N7 H7B . . 120.0
O3 Ni1 N3 8_646 . 174.32(18)
O3 Ni1 O2 8_646 . 86.35(16)
N3 Ni1 O2 . . 90.04(18)
O3 Ni1 N5 8_646 8_646 89.22(18)
N3 Ni1 N5 . 8_646 95.4(2)
O2 Ni1 N5 . 8_646 94.15(18)
O3 Ni1 N6 8_646 8_646 84.82(18)
N3 Ni1 N6 . 8_646 98.7(2)
O2 Ni1 N6 . 8_646 171.08(17)
N5 Ni1 N6 8_646 8_646 87.03(19)
O3 Ni1 N2 8_646 . 90.2(2)
N3 Ni1 N2 . . 85.0(2)
O2 Ni1 N2 . . 83.7(2)
N5 Ni1 N2 8_646 . 177.8(2)
N6 Ni1 N2 8_646 . 95.0(2)
C7 O2 Ni1 . . 119.5(4)
C12 O3 Ni1 . 7_566 122.0(3)
F1 B1 F1 4_646 3_666 114.6(8)
F1 B1 F1 4_646 2_755 107.0(4)
F1 B1 F1 3_666 2_755 107.0(4)
F1 B1 F1 4_646 . 107.0(4)
F1 B1 F1 3_666 . 107.0(4)
F1 B1 F1 2_755 . 114.6(8)
F2 B2 F3 . . 111.7(8)
F2 B2 F5 . . 108.3(9)
F3 B2 F5 . . 109.0(7)
F2 B2 F4 . . 113.5(8)
F3 B2 F4 . . 106.9(8)
F5 B2 F4 . . 107.2(7)
F7C B3C F8C . . 110.(2)
F7C B3C F6C . . 110.(2)
F8C B3C F6C . . 135.(4)
F8B B3B F9B . . 109.0(13)
F8B B3B F6B . . 106.8(18)
F9B B3B F6B . . 109.8(13)
F8B B3B F7B . . 110.9(14)
F9B B3B F7B . . 112.3(15)
F6B B3B F7B . . 107.7(13)

loop_
_geom_bond_atom_site_label_1
_geom_bond_atom_site_label_2
_geom_bond_site_symmetry_2
_geom_bond_distance
C1 C2 . 1.527(19)
C1 H1A . 0.97
C1 H1B . 0.97
C1 H1C . 0.97
C2 O1 . 1.241(11)
C2 N1 . 1.368(12)
C3 N1 . 1.456(14)
C3 C4 . 1.534(9)
C3 H3A . 0.98
C3 H3B . 0.98
C4 C7 . 1.525(9)
C4 C5 . 1.539(12)
C4 C6 . 1.543(9)
C5 N2 . 1.486(9)
C5 H5A . 0.98
C5 H5B . 0.98
C6 N3 . 1.477(8)
C6 H6A . 0.98
C6 H6B . 0.98
C7 O2 . 1.252(7)
C7 N4 . 1.325(7)
C8 N4 . 1.463(8)
C8 C9 . 1.545(7)
C8 H8A . 0.98
C8 H8B . 0.98
C9 C12 . 1.518(7)
C9 C10 . 1.547(7)
C9 C11 . 1.554(8)
C10 N5 . 1.472(7)
C10 H10A . 0.98
C10 H10B . 0.98
C11 N6 . 1.472(7)
C11 H11A . 0.98
C11 H11B . 0.98
C12 O3 . 1.253(7)
C12 N7 . 1.309(7)
N1 H1 . 0.87
N2 Ni1 . 2.119(5)
N2 H2A . 0.9
N2 H2B . 0.9
N3 Ni1 . 2.086(4)
N3 H3C . 0.9
N3 H3D . 0.9
N4 H4 . 0.87
N5 Ni1 7_566 2.096(5)
N5 H5C . 0.9
N5 H5D . 0.9
N6 Ni1 7_566 2.104(5)
N6 H6C . 0.9
N6 H6D . 0.9
N7 H7A . 0.87
N7 H7B . 0.87
Ni1 O3 8_646 2.046(4)
Ni1 O2 . 2.092(4)
Ni1 N5 8_646 2.096(5)
Ni1 N6 8_646 2.104(5)
O3 Ni1 7_566 2.046(4)
B1 F1 4_646 1.348(5)
B1 F1 3_666 1.348(5)
B1 F1 2_755 1.348(5)
B1 F1 . 1.348(5)
B2 F2 . 1.347(10)
B2 F3 . 1.360(12)
B2 F5 . 1.376(10)
B2 F4 . 1.407(12)
B3C F7C . 1.45(3)
B3C F8C . 1.48(3)
B3C F6C . 1.48(3)
F6B B3B . 1.385(16)
F9B B3B . 1.385(15)
B3B F8B . 1.381(16)
B3B F7B . 1.388(15)
